data_7214719
loop_
_publ_author_name
'Mirzaei, M.'
'Eshtiagh-Hosseini, H.'
'Chahkandi, M.'
'Alfi, N.'
'Shokrollahi, A.'
'Shokrollahi, N.'
'Janiak, A.'

_publ_section_title
;
 Comprehensive studies of non-covalent interactions within four new Cu(ii)
 supramolecules
;
_journal_issue 24
_journal_name_full CrystEngComm
_journal_page_first 8468
_journal_paper_doi 10.1039/c2ce26442k
_journal_volume 14
_journal_year 2012
_chemical_formula_moiety 'C22 H20 Cu N6 O6, 4(C7 H6 O3), 2(C4 H5 N3)'
_chemical_formula_sum 'C58 H54 Cu N12 O18'
_chemical_formula_weight 1270.67
_chemical_name_systematic
;
?
;
_space_group_IT_number 2
_symmetry_cell_setting triclinic
_symmetry_space_group_name_Hall '-P 1'
_symmetry_space_group_name_H-M 'P -1'
_atom_sites_solution_hydrogens geom
_atom_sites_solution_primary direct
_atom_sites_solution_secondary difmap
_audit_creation_method SHELXL-97
_cell_angle_alpha 81.235(3)
_cell_angle_beta 82.268(3)
_cell_angle_gamma 72.818(3)
_cell_formula_units_Z 1
_cell_length_a 7.6075(2)
_cell_length_b 9.9472(4)
_cell_length_c 20.8858(8)
_cell_measurement_reflns_used 18500
_cell_measurement_temperature 295.5(1)
_cell_measurement_theta_max 30.71
_cell_measurement_theta_min 2.97
_cell_volume 1485.61(9)
_computing_cell_refinement
;
CrysAlisPro, Agilent Technologies,
Version 1.171.35.4
;
_computing_data_collection
;
CrysAlisPro, Agilent Technologies,
Version 1.171.35.4
;
_computing_data_reduction
;
CrysAlisPro, Agilent Technologies,
Version 1.171.35.4
;
_computing_structure_refinement 'SHELXL-97 (Sheldrick, 1997)'
_computing_structure_solution 'SHELXS-97 (Sheldrick, 1990)'
_diffrn_ambient_temperature 295.5(1)
_diffrn_detector_area_resol_mean 16.1544
_diffrn_measured_fraction_theta_full 0.999
_diffrn_measured_fraction_theta_max 0.918
_diffrn_measurement_device_type 'Xcalibur, Eos'
_diffrn_measurement_method '\w scans'
_diffrn_radiation_monochromator graphite
_diffrn_radiation_source 'Enhance (Mo) X-ray Source'
_diffrn_radiation_type MoK\a
_diffrn_radiation_wavelength 0.71073
_diffrn_reflns_av_R_equivalents 0.0216
_diffrn_reflns_av_sigmaI/netI 0.0156
_diffrn_reflns_limit_h_max 10
_diffrn_reflns_limit_h_min -10
_diffrn_reflns_limit_k_max 14
_diffrn_reflns_limit_k_min -14
_diffrn_reflns_limit_l_max 29
_diffrn_reflns_limit_l_min -29
_diffrn_reflns_number 49147
_diffrn_reflns_theta_full 26.00
_diffrn_reflns_theta_max 30.71
_diffrn_reflns_theta_min 2.97
_diffrn_standards_interval_count 4
_diffrn_standards_interval_time '60 min'
_diffrn_standards_number 49148
_exptl_absorpt_coefficient_mu 0.451
_exptl_absorpt_correction_T_max 1.00
_exptl_absorpt_correction_T_min 0.975
_exptl_absorpt_correction_type multi-scan
_exptl_absorpt_process_details
;
CrysAlisPro, Agilent Technologies,
Version 1.171.35.4
Empirical absorption correction using spherical harmonics,
implemented in SCALE3 ABSPACK scaling algorithm.
;
_exptl_crystal_colour 'dark blue'
_exptl_crystal_density_diffrn 1.420
_exptl_crystal_density_method 'not measured'
_exptl_crystal_description block
_exptl_crystal_F_000 659
_exptl_crystal_size_max 0.55
_exptl_crystal_size_mid 0.30
_exptl_crystal_size_min 0.20
_refine_diff_density_max 0.772
_refine_diff_density_min -0.357
_refine_diff_density_rms 0.045
_refine_ls_extinction_method none
_refine_ls_goodness_of_fit_ref 1.052
_refine_ls_hydrogen_treatment constr
_refine_ls_matrix_type full
_refine_ls_number_parameters 403
_refine_ls_number_reflns 8488
_refine_ls_number_restraints 0
_refine_ls_restrained_S_all 1.052
_refine_ls_R_factor_all 0.0440
_refine_ls_R_factor_gt 0.0374
_refine_ls_shift/su_max 0.000
_refine_ls_shift/su_mean 0.000
_refine_ls_structure_factor_coef Fsqd
_refine_ls_weighting_details 'calc w=1/[\s^2^(Fo^2^)+(0.0508P)^2^+0.4368P] where P=(Fo^2^+2Fc^2^)/3'
_refine_ls_weighting_scheme calc
_refine_ls_wR_factor_gt 0.0991
_refine_ls_wR_factor_ref 0.1032
_reflns_number_gt 7540
_reflns_number_total 8488
_reflns_threshold_expression >2sigma(I)
_cod_data_source_file c2ce26442k.txt
_cod_data_source_block z2_2
_cod_database_code 7214719

loop_
_symmetry_equiv_pos_as_xyz
'x, y, z'
'-x, -y, -z'

loop_
_atom_site_label
_atom_site_type_symbol
_atom_site_fract_x
_atom_site_fract_y
_atom_site_fract_z
_atom_site_U_iso_or_equiv
_atom_site_adp_type
_atom_site_occupancy
_atom_site_symmetry_multiplicity
_atom_site_calc_flag
_atom_site_refinement_flags
Cu1 Cu 0.5000 0.0000 0.5000 0.02814(7) Uani 1 2 d S
O1 O 0.42628(13) 0.11489(10) 0.41627(5) 0.03321(19) Uani 1 1 d .
O2 O 0.19639(14) 0.02768(10) 0.45896(5) 0.0394(2) Uani 1 1 d .
C1 C 0.26196(17) 0.11052(12) 0.41719(6) 0.0280(2) Uani 1 1 d .
C2 C 0.14048(16) 0.20836(12) 0.36981(6) 0.0261(2) Uani 1 1 d .
O3 O -0.11255(14) 0.11137(11) 0.41219(5) 0.0394(2) Uani 1 1 d .
H3 H -0.0185 0.0672 0.4368 0.051 Uiso 1 1 d R
C3 C -0.04232(17) 0.20404(13) 0.37006(6) 0.0282(2) Uani 1 1 d .
C4 C -0.15743(19) 0.29713(16) 0.32666(7) 0.0394(3) Uani 1 1 d .
H4 H -0.2780 0.2933 0.3265 0.047 Uiso 1 1 calc R
C5 C -0.0929(2) 0.39497(19) 0.28390(8) 0.0487(4) Uani 1 1 d .
H5 H -0.1708 0.4576 0.2551 0.058 Uiso 1 1 calc R
C6 C 0.0864(2) 0.40152(18) 0.28314(8) 0.0479(4) Uani 1 1 d .
H6 H 0.1285 0.4684 0.2541 0.058 Uiso 1 1 calc R
C7 C 0.20267(19) 0.30843(15) 0.32566(7) 0.0357(3) Uani 1 1 d .
H7 H 0.3235 0.3125 0.3249 0.043 Uiso 1 1 calc R
N11 N 0.37805(16) 0.17671(10) 0.54280(5) 0.0307(2) Uani 1 1 d .
N12 N 0.58329(19) 0.29961(13) 0.49264(8) 0.0523(4) Uani 1 1 d .
H12A H 0.6130 0.3801 0.4828 0.063 Uiso 1 1 d R
H12B H 0.6548 0.2258 0.4826 0.063 Uiso 1 1 d R
C12 C 0.42384(18) 0.30002(12) 0.52666(7) 0.0317(3) Uani 1 1 d .
N13 N 0.31511(18) 0.42570(12) 0.54358(7) 0.0427(3) Uani 1 1 d .
C14 C 0.1593(2) 0.42548(17) 0.57954(10) 0.0547(4) Uani 1 1 d .
H14 H 0.0806 0.5116 0.5905 0.066 Uiso 1 1 calc R
C15 C 0.1071(3) 0.3037(2) 0.60174(11) 0.0618(5) Uani 1 1 d .
H15 H -0.0003 0.3051 0.6291 0.074 Uiso 1 1 calc R
C16 C 0.2220(2) 0.18085(16) 0.58129(8) 0.0444(3) Uani 1 1 d .
H16 H 0.1902 0.0969 0.5947 0.053 Uiso 1 1 calc R
O21 O 0.6641(2) -0.23800(16) 0.07074(7) 0.0720(4) Uani 1 1 d .
O22 O 0.8183(2) -0.35153(14) 0.15408(6) 0.0643(4) Uani 1 1 d .
H22 H 0.8416 -0.4244 0.1323 0.084 Uiso 1 1 d R
C21 C 0.7223(2) -0.23717(19) 0.12259(8) 0.0496(4) Uani 1 1 d .
C22 C 0.6877(2) -0.10577(19) 0.15238(8) 0.0482(4) Uani 1 1 d .
O23 O 0.5663(3) 0.03584(19) 0.05585(8) 0.1058(7) Uani 1 1 d .
H23 H 0.5877 -0.0611 0.0479 0.138 Uiso 1 1 d R
C23 C 0.6128(3) 0.0251(2) 0.11696(10) 0.0622(5) Uani 1 1 d .
C24 C 0.5833(4) 0.1496(2) 0.14431(12) 0.0749(6) Uani 1 1 d .
H26 H 0.5356 0.2368 0.1204 0.090 Uiso 1 1 calc R
C25 C 0.6248(4) 0.1436(3) 0.20666(13) 0.0780(7) Uani 1 1 d .
H25 H 0.6044 0.2271 0.2250 0.094 Uiso 1 1 calc R
C26 C 0.6961(4) 0.0156(3) 0.24231(12) 0.0851(8) Uani 1 1 d .
H56 H 0.7219 0.0124 0.2849 0.102 Uiso 1 1 calc R
C27 C 0.7291(3) -0.1077(2) 0.21510(10) 0.0678(5) Uani 1 1 d .
H27 H 0.7802 -0.1940 0.2392 0.081 Uiso 1 1 calc R
O31 O 0.3346(2) 0.56711(14) 0.12042(7) 0.0637(4) Uani 1 1 d .
O32 O 0.1723(2) 0.79102(14) 0.09639(7) 0.0656(4) Uani 1 1 d .
H32 H 0.1560 0.7612 0.0603 0.085 Uiso 1 1 d R
C31 C 0.2669(3) 0.68884(18) 0.13518(9) 0.0497(4) Uani 1 1 d .
C32 C 0.2899(2) 0.72671(17) 0.19839(8) 0.0460(3) Uani 1 1 d .
O33 O 0.48907(18) 0.49412(14) 0.22824(8) 0.0625(3) Uani 1 1 d .
H33 H 0.4514 0.4956 0.1890 0.081 Uiso 1 1 d R
C33 C 0.4005(2) 0.62733(19) 0.24175(9) 0.0487(4) Uani 1 1 d .
C34 C 0.4197(3) 0.6636(3) 0.30154(11) 0.0653(5) Uani 1 1 d .
H34 H 0.4924 0.5972 0.3307 0.078 Uiso 1 1 calc R
C35 C 0.3320(3) 0.7965(3) 0.31751(12) 0.0753(6) Uani 1 1 d .
H35 H 0.3469 0.8205 0.3574 0.090 Uiso 1 1 calc R
C36 C 0.2217(4) 0.8957(2) 0.27558(12) 0.0754(6) Uani 1 1 d .
H36 H 0.1619 0.9858 0.2872 0.090 Uiso 1 1 calc R
C37 C 0.2002(3) 0.8611(2) 0.21647(10) 0.0612(5) Uani 1 1 d .
H37 H 0.1250 0.9281 0.1882 0.073 Uiso 1 1 calc R
N41 N -0.0934(2) 0.27456(18) 0.01202(8) 0.0591(4) Uani 1 1 d .
N42 N -0.2822(3) 0.5021(2) 0.00993(9) 0.0680(5) Uani 1 1 d .
H42A H -0.3135 0.5850 0.0237 0.082 Uiso 1 1 d R
H42B H -0.3150 0.4935 -0.0278 0.082 Uiso 1 1 d R
C42 C -0.1551(3) 0.3974(2) 0.03862(9) 0.0518(4) Uani 1 1 d .
N43 N -0.0935(2) 0.41895(18) 0.09266(8) 0.0592(4) Uani 1 1 d .
C44 C 0.0388(4) 0.3135(3) 0.11890(11) 0.0717(6) Uani 1 1 d .
H44 H 0.0856 0.3269 0.1556 0.086 Uiso 1 1 calc R
C45 C 0.1095(4) 0.1861(3) 0.09468(12) 0.0754(6) Uani 1 1 d .
H45 H 0.2020 0.1135 0.1139 0.090 Uiso 1 1 calc R
C46 C 0.0368(3) 0.1716(2) 0.04074(11) 0.0693(5) Uani 1 1 d .
H46 H 0.0802 0.0859 0.0233 0.083 Uiso 1 1 calc R

loop_
_atom_site_aniso_label
_atom_site_aniso_U_11
_atom_site_aniso_U_22
_atom_site_aniso_U_33
_atom_site_aniso_U_23
_atom_site_aniso_U_13
_atom_site_aniso_U_12
Cu1 0.03378(12) 0.01596(9) 0.03539(12) 0.00020(7) -0.01314(8) -0.00535(7)
O1 0.0301(4) 0.0301(4) 0.0386(5) 0.0015(4) -0.0113(4) -0.0066(4)
O2 0.0407(5) 0.0329(5) 0.0422(5) 0.0121(4) -0.0106(4) -0.0119(4)
C1 0.0312(6) 0.0232(5) 0.0287(5) -0.0031(4) -0.0067(4) -0.0045(4)
C2 0.0276(5) 0.0240(5) 0.0256(5) -0.0026(4) -0.0051(4) -0.0046(4)
O3 0.0334(5) 0.0340(5) 0.0521(6) 0.0044(4) -0.0071(4) -0.0149(4)
C3 0.0289(6) 0.0256(5) 0.0304(6) -0.0051(4) -0.0045(4) -0.0066(4)
C4 0.0307(6) 0.0458(8) 0.0405(7) -0.0013(6) -0.0120(5) -0.0068(6)
C5 0.0441(8) 0.0546(9) 0.0394(8) 0.0127(7) -0.0168(6) -0.0049(7)
C6 0.0454(8) 0.0508(9) 0.0397(8) 0.0189(7) -0.0067(6) -0.0123(7)
C7 0.0307(6) 0.0389(7) 0.0350(7) 0.0051(5) -0.0040(5) -0.0103(5)
N11 0.0379(6) 0.0199(4) 0.0366(5) -0.0012(4) -0.0070(4) -0.0110(4)
N12 0.0425(7) 0.0252(5) 0.0889(11) -0.0187(6) 0.0207(7) -0.0149(5)
C12 0.0344(6) 0.0210(5) 0.0413(7) -0.0066(5) -0.0011(5) -0.0098(5)
N13 0.0441(7) 0.0229(5) 0.0610(8) -0.0127(5) 0.0103(6) -0.0121(5)
C14 0.0507(9) 0.0365(8) 0.0769(12) -0.0257(8) 0.0209(8) -0.0148(7)
C15 0.0591(10) 0.0526(10) 0.0783(13) -0.0265(9) 0.0324(10) -0.0305(9)
C16 0.0559(9) 0.0358(7) 0.0483(8) -0.0067(6) 0.0051(7) -0.0269(7)
O21 0.0922(11) 0.0624(8) 0.0560(8) -0.0179(7) -0.0264(7) 0.0004(8)
O22 0.0979(11) 0.0440(7) 0.0508(7) -0.0021(5) -0.0198(7) -0.0160(7)
C21 0.0530(9) 0.0521(9) 0.0423(8) -0.0055(7) -0.0023(7) -0.0137(7)
C22 0.0497(9) 0.0496(9) 0.0450(8) -0.0066(7) -0.0043(7) -0.0131(7)
O23 0.165(2) 0.0654(10) 0.0652(10) -0.0116(8) -0.0513(11) 0.0210(11)
C23 0.0705(12) 0.0557(10) 0.0524(10) -0.0089(8) -0.0133(9) -0.0007(9)
C24 0.0902(16) 0.0502(11) 0.0754(14) -0.0085(10) -0.0189(12) -0.0006(11)
C25 0.0966(17) 0.0568(12) 0.0827(15) -0.0240(11) -0.0205(13) -0.0116(12)
C26 0.127(2) 0.0673(14) 0.0658(13) -0.0175(11) -0.0356(14) -0.0185(14)
C27 0.0952(16) 0.0555(11) 0.0545(11) -0.0040(9) -0.0237(11) -0.0179(11)
O31 0.0759(9) 0.0485(7) 0.0636(8) -0.0230(6) -0.0108(7) -0.0029(6)
O32 0.0901(10) 0.0491(7) 0.0528(7) -0.0136(6) -0.0143(7) -0.0051(7)
C31 0.0538(9) 0.0446(8) 0.0500(9) -0.0123(7) 0.0001(7) -0.0118(7)
C32 0.0475(8) 0.0422(8) 0.0495(9) -0.0127(7) 0.0023(7) -0.0137(7)
O33 0.0536(7) 0.0495(7) 0.0825(10) -0.0140(7) -0.0187(7) -0.0030(6)
C33 0.0393(8) 0.0489(9) 0.0608(10) -0.0114(7) -0.0045(7) -0.0146(7)
C34 0.0588(11) 0.0749(13) 0.0666(12) -0.0131(10) -0.0186(9) -0.0174(10)
C35 0.0796(15) 0.0907(17) 0.0641(13) -0.0318(12) -0.0107(11) -0.0236(13)
C36 0.0913(16) 0.0617(12) 0.0741(14) -0.0356(11) -0.0030(12) -0.0116(11)
C37 0.0737(13) 0.0457(9) 0.0603(11) -0.0156(8) -0.0042(9) -0.0069(9)
N41 0.0712(10) 0.0547(9) 0.0527(8) -0.0127(7) -0.0046(7) -0.0170(8)
N42 0.0716(11) 0.0684(11) 0.0609(10) -0.0256(8) -0.0148(8) -0.0020(9)
C42 0.0564(10) 0.0557(10) 0.0443(8) -0.0106(7) 0.0013(7) -0.0175(8)
N43 0.0724(10) 0.0580(9) 0.0487(8) -0.0113(7) -0.0073(7) -0.0173(8)
C44 0.0887(16) 0.0700(13) 0.0569(11) -0.0062(10) -0.0202(11) -0.0179(12)
C45 0.0890(16) 0.0608(12) 0.0706(14) -0.0002(10) -0.0219(12) -0.0097(11)
C46 0.0866(15) 0.0522(11) 0.0670(13) -0.0097(9) -0.0077(11) -0.0147(10)

loop_
_atom_type_symbol
_atom_type_description
_atom_type_scat_dispersion_real
_atom_type_scat_dispersion_imag
_atom_type_scat_source
C C 0.0033 0.0016 'International Tables Vol C Tables 4.2.6.8 and 6.1.1.4'
H H 0.0000 0.0000 'International Tables Vol C Tables 4.2.6.8 and 6.1.1.4'
N N 0.0061 0.0033 'International Tables Vol C Tables 4.2.6.8 and 6.1.1.4'
O O 0.0106 0.0060 'International Tables Vol C Tables 4.2.6.8 and 6.1.1.4'
Cu Cu 0.3201 1.2651 'International Tables Vol C Tables 4.2.6.8 and 6.1.1.4'

loop_
_geom_angle_atom_site_label_1
_geom_angle_atom_site_label_2
_geom_angle_atom_site_label_3
_geom_angle
_geom_angle_site_symmetry_1
_geom_angle_site_symmetry_3
O1 Cu1 O1 180.0 . 2_656
O1 Cu1 N11 87.14(4) . .
O1 Cu1 N11 92.86(4) 2_656 .
O1 Cu1 N11 92.86(4) . 2_656
O1 Cu1 N11 87.14(4) 2_656 2_656
N11 Cu1 N11 180.00(3) . 2_656
C1 O1 Cu1 101.75(8) . .
O1 C1 O2 121.43(11) . .
O1 C1 C2 119.45(11) . .
O2 C1 C2 119.08(11) . .
C7 C2 C3 118.73(11) . .
C7 C2 C1 121.22(11) . .
C3 C2 C1 120.03(11) . .
C3 O3 H3 102.7 . .
O3 C3 C4 117.92(12) . .
O3 C3 C2 121.87(11) . .
C4 C3 C2 120.21(12) . .
C5 C4 C3 119.86(13) . .
C5 C4 H4 120.1 . .
C3 C4 H4 120.1 . .
C4 C5 C6 120.82(13) . .
C4 C5 H5 119.6 . .
C6 C5 H5 119.6 . .
C7 C6 C5 119.79(14) . .
C7 C6 H6 120.1 . .
C5 C6 H6 120.1 . .
C6 C7 C2 120.59(13) . .
C6 C7 H7 119.7 . .
C2 C7 H7 119.7 . .
C16 N11 C12 116.99(11) . .
C16 N11 Cu1 117.58(9) . .
C12 N11 Cu1 124.36(9) . .
C12 N12 H12A 118.9 . .
C12 N12 H12B 120.4 . .
H12A N12 H12B 120.7 . .
N12 C12 N13 117.06(11) . .
N12 C12 N11 119.32(11) . .
N13 C12 N11 123.62(12) . .
C14 N13 C12 117.15(12) . .
N13 C14 C15 123.16(15) . .
N13 C14 H14 118.4 . .
C15 C14 H14 118.4 . .
C16 C15 C14 116.32(15) . .
C16 C15 H15 121.8 . .
C14 C15 H15 121.8 . .
N11 C16 C15 122.56(13) . .
N11 C16 H16 118.7 . .
C15 C16 H16 118.7 . .
C21 O22 H22 111.6 . .
O21 C21 O22 121.93(17) . .
O21 C21 C22 121.91(17) . .
O22 C21 C22 116.16(15) . .
C27 C22 C23 118.41(18) . .
C27 C22 C21 121.66(17) . .
C23 C22 C21 119.93(16) . .
C23 O23 H23 104.3 . .
O23 C23 C24 117.81(19) . .
O23 C23 C22 121.97(19) . .
C24 C23 C22 120.21(19) . .
C25 C24 C23 119.8(2) . .
C25 C24 H26 120.1 . .
C23 C24 H26 120.1 . .
C24 C25 C26 120.6(2) . .
C24 C25 H25 119.7 . .
C26 C25 H25 119.7 . .
C25 C26 C27 119.9(2) . .
C25 C26 H56 120.0 . .
C27 C26 H56 120.0 . .
C26 C27 C22 121.1(2) . .
C26 C27 H27 119.5 . .
C22 C27 H27 119.5 . .
C31 O32 H32 112.0 . .
O31 C31 O32 122.62(17) . .
O31 C31 C32 121.64(17) . .
O32 C31 C32 115.74(15) . .
C37 C32 C33 118.75(17) . .
C37 C32 C31 120.93(17) . .
C33 C32 C31 120.32(15) . .
C33 O33 H33 101.2 . .
O33 C33 C34 117.88(17) . .
O33 C33 C32 122.22(16) . .
C34 C33 C32 119.89(17) . .
C35 C34 C33 120.0(2) . .
C35 C34 H34 120.0 . .
C33 C34 H34 120.0 . .
C34 C35 C36 121.0(2) . .
C34 C35 H35 119.5 . .
C36 C35 H35 119.5 . .
C37 C36 C35 119.7(2) . .
C37 C36 H36 120.1 . .
C35 C36 H36 120.1 . .
C36 C37 C32 120.7(2) . .
C36 C37 H37 119.7 . .
C32 C37 H37 119.7 . .
C46 N41 C42 117.34(17) . .
C42 N42 H42A 119.1 . .
C42 N42 H42B 119.7 . .
H42A N42 H42B 119.6 . .
N42 C42 N43 118.47(17) . .
N42 C42 N41 118.15(17) . .
N43 C42 N41 123.38(18) . .
C44 N43 C42 116.89(18) . .
N43 C44 C45 123.3(2) . .
N43 C44 H44 118.4 . .
C45 C44 H44 118.4 . .
C46 C45 C44 116.2(2) . .
C46 C45 H45 121.9 . .
C44 C45 H45 121.9 . .
N41 C46 C45 122.9(2) . .
N41 C46 H46 118.6 . .
C45 C46 H46 118.6 . .

loop_
_geom_bond_atom_site_label_1
_geom_bond_atom_site_label_2
_geom_bond_distance
_geom_bond_site_symmetry_2
Cu1 O1 1.9887(9) .
Cu1 O1 1.9888(9) 2_656
Cu1 N11 2.0104(11) .
Cu1 N11 2.0104(11) 2_656
O1 C1 1.2610(15) .
O2 C1 1.2632(15) .
C1 C2 1.4838(16) .
C2 C7 1.3951(17) .
C2 C3 1.4032(17) .
O3 C3 1.3515(15) .
O3 H3 0.9023 .
C3 C4 1.3874(18) .
C4 C5 1.373(2) .
C4 H4 0.9300 .
C5 C6 1.383(2) .
C5 H5 0.9300 .
C6 C7 1.3804(19) .
C6 H6 0.9300 .
C7 H7 0.9300 .
N11 C16 1.3350(19) .
N11 C12 1.3544(15) .
N12 C12 1.3199(18) .
N12 H12A 0.8825 .
N12 H12B 0.8124 .
C12 N13 1.3480(16) .
N13 C14 1.315(2) .
C14 C15 1.380(2) .
C14 H14 0.9300 .
C15 C16 1.366(2) .
C15 H15 0.9300 .
C16 H16 0.9300 .
O21 C21 1.226(2) .
O22 C21 1.292(2) .
O22 H22 0.8753 .
C21 C22 1.472(2) .
C22 C27 1.384(3) .
C22 C23 1.396(3) .
O23 C23 1.350(2) .
O23 H23 0.9655 .
C23 C24 1.388(3) .
C24 C25 1.369(3) .
C24 H26 0.9300 .
C25 C26 1.372(3) .
C25 H25 0.9300 .
C26 C27 1.372(3) .
C26 H56 0.9300 .
C27 H27 0.9300 .
O31 C31 1.237(2) .
O32 C31 1.296(2) .
O32 H32 0.8870 .
C31 C32 1.472(2) .
C32 C37 1.393(2) .
C32 C33 1.395(3) .
O33 C33 1.351(2) .
O33 H33 0.9007 .
C33 C34 1.388(3) .
C34 C35 1.364(3) .
C34 H34 0.9300 .
C35 C36 1.374(3) .
C35 H35 0.9300 .
C36 C37 1.373(3) .
C36 H36 0.9300 .
C37 H37 0.9300 .
N41 C46 1.328(3) .
N41 C42 1.349(2) .
N42 C42 1.322(3) .
N42 H42A 0.8703 .
N42 H42B 0.8816 .
C42 N43 1.347(2) .
N43 C44 1.327(3) .
C44 C45 1.368(3) .
C44 H44 0.9300 .
C45 C46 1.364(3) .
C45 H45 0.9300 .
C46 H46 0.9300 .

loop_
_geom_hbond_atom_site_label_D
_geom_hbond_atom_site_label_H
_geom_hbond_atom_site_label_A
_geom_hbond_distance_DH
_geom_hbond_distance_HA
_geom_hbond_distance_DA
_geom_hbond_angle_DHA
_geom_hbond_site_symmetry_A
O3 H3 O2 0.90 1.68 2.5269(14) 155.9 .
N12 H12A N13 0.88 2.13 3.0161(16) 178.6 2_666
N12 H12B O3 0.81 2.28 3.0062(17) 148.8 1_655
O22 H22 N43 0.88 1.79 2.658(2) 174.5 1_645
O23 H23 O21 0.97 1.70 2.584(2) 151.1 .
O32 H32 N41 0.89 1.76 2.638(2) 171.0 2_565
O33 H33 O31 0.90 1.73 2.586(2) 156.9 .
N42 H42A O21 0.87 2.10 2.950(2) 166.1 1_465
N42 H42A O21 0.87 2.10 2.950(2) 166.1 1_465
N42 H42B O31 0.88 2.15 3.012(2) 166.4 2_565
